data_4329762
loop_
_publ_author_name
'Tareq M. A. Al-Shboul'
'Gritt Volland'
'Helmar G\"orls'
'Sven Krieck'
'Matthias Westerhausen'

_publ_contact_author
;
      Matthias Westerhausen
      Institut f\"ur anorganische und analytische Chemie
      Friedrich-Schiller-Universit\"at Jena
      August-Bebel-Str. 2
      07743 Jena
      Germany
;
_publ_contact_author_email m.we@uni-jena.de
_publ_contact_author_fax '03641 948 102'
_publ_contact_author_phone '03641 948 110'
_publ_section_title
;
 Oxidation Products of Calcium and Strontium Bis(diphenylphosphanide)
;
_journal_name_full 'Inorganic Chemistry'
_journal_page_first 7903
_journal_page_last 7912
_journal_paper_doi 10.1021/ic300975s
_journal_volume 51
_journal_year 2012
_chemical_formula_moiety 'C32 H36 Ca O2 P2 Se4'
_chemical_formula_sum 'C32 H36 Ca O2 P2 Se4'
_chemical_formula_weight 870.47
_space_group_IT_number 4
_symmetry_cell_setting monoclinic
_symmetry_space_group_name_Hall 'P 2yb'
_symmetry_space_group_name_H-M 'P 1 21 1'
_atom_sites_solution_hydrogens geom
_atom_sites_solution_primary direct
_atom_sites_solution_secondary difmap
_audit_creation_method SHELXL-97
_cell_angle_alpha 90.00
_cell_angle_beta 103.45(3)
_cell_angle_gamma 90.00
_cell_formula_units_Z 4
_cell_length_a 8.8990(18)
_cell_length_b 26.290(5)
_cell_length_c 15.472(3)
_cell_measurement_reflns_used 19545
_cell_measurement_temperature 183(2)
_cell_measurement_theta_max 27.47
_cell_measurement_theta_min 2.82
_cell_volume 3520.5(13)
_computing_cell_refinement DENZO
_computing_data_collection COLLECT
_computing_data_reduction DENZO
_computing_molecular_graphics SHELXTL/PC
_computing_publication_material SHELXL-97
_computing_structure_refinement 'SHELXL-97 (Sheldrick, 2008)'
_computing_structure_solution 'SHELXS-97 (Sheldrick, 2008)'
_diffrn_ambient_temperature 183(2)
_diffrn_measured_fraction_theta_full 0.974
_diffrn_measured_fraction_theta_max 0.974
_diffrn_measurement_device_type KappaCCD
_diffrn_measurement_method 'phi- + omega-scan'
_diffrn_radiation_monochromator graphite
_diffrn_radiation_source 'fine-focus sealed tube'
_diffrn_radiation_type MoK\a
_diffrn_radiation_wavelength 0.71073
_diffrn_reflns_av_R_equivalents 0.0403
_diffrn_reflns_av_sigmaI/netI 0.0635
_diffrn_reflns_limit_h_max 11
_diffrn_reflns_limit_h_min -11
_diffrn_reflns_limit_k_max 32
_diffrn_reflns_limit_k_min -28
_diffrn_reflns_limit_l_max 19
_diffrn_reflns_limit_l_min -16
_diffrn_reflns_number 18541
_diffrn_reflns_theta_full 26.37
_diffrn_reflns_theta_max 26.37
_diffrn_reflns_theta_min 2.82
_exptl_absorpt_coefficient_mu 4.432
_exptl_absorpt_correction_type none
_exptl_crystal_colour colourless
_exptl_crystal_density_diffrn 1.642
_exptl_crystal_description prism
_exptl_crystal_F_000 1720
_exptl_crystal_size_max 0.06
_exptl_crystal_size_mid 0.06
_exptl_crystal_size_min 0.04
_refine_diff_density_max 0.398
_refine_diff_density_min -0.518
_refine_diff_density_rms 0.087
_refine_ls_abs_structure_details 'Flack H D (1983), Acta Cryst. A39, 876-881'
_refine_ls_abs_structure_Flack 0.786(7)
_refine_ls_extinction_method none
_refine_ls_goodness_of_fit_ref 1.038
_refine_ls_hydrogen_treatment constr
_refine_ls_matrix_type full
_refine_ls_number_parameters 734
_refine_ls_number_reflns 12241
_refine_ls_number_restraints 1
_refine_ls_restrained_S_all 1.038
_refine_ls_R_factor_all 0.0553
_refine_ls_R_factor_gt 0.0389
_refine_ls_shift/su_max 0.002
_refine_ls_shift/su_mean 0.000
_refine_ls_structure_factor_coef Fsqd
_refine_ls_weighting_details 'calc w=1/[\s^2^(Fo^2^)+(0.0308P)^2^+0.1824P] where P=(Fo^2^+2Fc^2^)/3'
_refine_ls_weighting_scheme calc
_refine_ls_wR_factor_gt 0.0770
_refine_ls_wR_factor_ref 0.0817
_reflns_number_gt 10258
_reflns_number_total 12241
_reflns_threshold_expression >2sigma(I)
_cod_data_source_file ic300975s_si_001_5.cif
_cod_data_source_block fo3671
_cod_original_cell_volume 3520.5(12)
_cod_original_sg_symbol_H-M 'P 21'
_cod_database_code 4329762

loop_
_symmetry_equiv_pos_as_xyz
'x, y, z'
'-x, y+1/2, -z'

loop_
_atom_site_label
_atom_site_type_symbol
_atom_site_fract_x
_atom_site_fract_y
_atom_site_fract_z
_atom_site_U_iso_or_equiv
_atom_site_adp_type
_atom_site_occupancy
_atom_site_symmetry_multiplicity
_atom_site_calc_flag
_atom_site_refinement_flags
Ca1A Ca 0.95376(13) -0.10335(4) -0.80193(9) 0.0305(3) Uani 1 1 d .
Se1A Se 0.86928(6) -0.02276(2) -0.94012(4) 0.03217(14) Uani 1 1 d .
Se2A Se 1.06049(7) -0.14260(2) -0.95785(4) 0.03579(15) Uani 1 1 d .
Se3A Se 1.04587(8) -0.18934(2) -0.67755(5) 0.04594(18) Uani 1 1 d .
Se4A Se 1.26725(6) -0.07552(2) -0.69233(4) 0.03430(14) Uani 1 1 d .
P1A P 0.97623(15) -0.07181(6) -1.02074(11) 0.0300(3) Uani 1 1 d .
P2A P 1.23981(16) -0.14232(6) -0.61642(11) 0.0307(3) Uani 1 1 d .
O1A O 0.8256(4) -0.05420(16) -0.7142(3) 0.0393(10) Uani 1 1 d .
O2A O 0.7124(4) -0.14346(17) -0.8411(3) 0.0407(10) Uani 1 1 d .
C1A C 0.8411(6) -0.0849(2) -1.1268(4) 0.0347(14) Uani 1 1 d .
C2A C 0.8913(8) -0.1124(3) -1.1911(5) 0.0444(16) Uani 1 1 d .
H2AA H 0.9946 -0.1244 -1.1796 0.053 Uiso 1 1 calc R
C3A C 0.7903(9) -0.1223(3) -1.2725(5) 0.0533(19) Uani 1 1 d .
H3AA H 0.8245 -0.1406 -1.3173 0.064 Uiso 1 1 calc R
C4A C 0.6409(9) -0.1052(3) -1.2873(5) 0.058(2) Uani 1 1 d .
H4AA H 0.5712 -0.1119 -1.3427 0.070 Uiso 1 1 calc R
C5A C 0.5918(8) -0.0791(3) -1.2244(5) 0.057(2) Uani 1 1 d .
H5AA H 0.4869 -0.0687 -1.2351 0.068 Uiso 1 1 calc R
C6A C 0.6911(7) -0.0673(3) -1.1450(5) 0.0444(16) Uani 1 1 d .
H6AA H 0.6565 -0.0471 -1.1026 0.053 Uiso 1 1 calc R
C7A C 1.1308(6) -0.0363(2) -1.0523(4) 0.0327(13) Uani 1 1 d .
C8A C 1.2859(6) -0.0436(2) -1.0068(5) 0.0393(15) Uani 1 1 d .
H8AA H 1.3116 -0.0695 -0.9631 0.047 Uiso 1 1 calc R
C9A C 1.4001(6) -0.0133(3) -1.0255(5) 0.0444(17) Uani 1 1 d .
H9AA H 1.5043 -0.0186 -0.9945 0.053 Uiso 1 1 calc R
C10A C 1.3660(7) 0.0246(3) -1.0885(5) 0.0527(19) Uani 1 1 d .
H10A H 1.4460 0.0451 -1.1014 0.063 Uiso 1 1 calc R
C11A C 1.2138(7) 0.0325(3) -1.1327(5) 0.0534(19) Uani 1 1 d .
H11A H 1.1891 0.0589 -1.1757 0.064 Uiso 1 1 calc R
C12A C 1.0972(7) 0.0023(2) -1.1145(5) 0.0423(16) Uani 1 1 d .
H12A H 0.9931 0.0081 -1.1452 0.051 Uiso 1 1 calc R
C13A C 1.2213(6) -0.1243(2) -0.5056(4) 0.0305(13) Uani 1 1 d .
C14A C 1.1920(7) -0.1616(3) -0.4477(5) 0.0427(16) Uani 1 1 d .
H14A H 1.1840 -0.1962 -0.4662 0.051 Uiso 1 1 calc R
C15A C 1.1743(8) -0.1490(3) -0.3634(6) 0.059(2) Uani 1 1 d .
H15A H 1.1556 -0.1748 -0.3241 0.071 Uiso 1 1 calc R
C16A C 1.1843(8) -0.0989(3) -0.3377(6) 0.057(2) Uani 1 1 d .
H16A H 1.1695 -0.0898 -0.2808 0.069 Uiso 1 1 calc R
C17A C 1.2150(7) -0.0625(3) -0.3924(5) 0.0505(18) Uani 1 1 d .
H17A H 1.2233 -0.0282 -0.3729 0.061 Uiso 1 1 calc R
C18A C 1.2346(6) -0.0738(2) -0.4760(4) 0.0371(14) Uani 1 1 d .
H18A H 1.2569 -0.0475 -0.5133 0.045 Uiso 1 1 calc R
C19A C 1.4177(7) -0.1791(2) -0.5945(4) 0.0407(15) Uani 1 1 d .
C20A C 1.5530(7) -0.1542(3) -0.5526(5) 0.0483(18) Uani 1 1 d .
H20A H 1.5489 -0.1198 -0.5343 0.058 Uiso 1 1 calc R
C21A C 1.6942(9) -0.1793(4) -0.5372(6) 0.078(2) Uani 1 1 d .
H21A H 1.7866 -0.1626 -0.5076 0.094 Uiso 1 1 calc R
C22A C 1.6976(10) -0.2286(4) -0.5655(6) 0.078(2) Uani 1 1 d .
H22A H 1.7945 -0.2453 -0.5581 0.094 Uiso 1 1 calc R
C23A C 1.5689(11) -0.2539(4) -0.6033(5) 0.077(3) Uani 1 1 d .
H23A H 1.5751 -0.2884 -0.6202 0.093 Uiso 1 1 calc R
C24A C 1.4213(10) -0.2292(3) -0.6185(5) 0.063(2) Uani 1 1 d .
H24A H 1.3290 -0.2470 -0.6444 0.076 Uiso 1 1 calc R
C25A C 0.8776(7) -0.0524(2) -0.6187(4) 0.0427(16) Uani 1 1 d .
H25A H 0.9737 -0.0321 -0.6010 0.051 Uiso 1 1 calc R
H25B H 0.8979 -0.0871 -0.5940 0.051 Uiso 1 1 calc R
C26A C 0.7493(8) -0.0278(2) -0.5859(5) 0.0452(16) Uani 1 1 d .
H26A H 0.7899 -0.0089 -0.5301 0.054 Uiso 1 1 calc R
H26B H 0.6736 -0.0534 -0.5758 0.054 Uiso 1 1 calc R
C27A C 0.6776(7) 0.0078(3) -0.6606(5) 0.0452(16) Uani 1 1 d .
H27A H 0.7374 0.0397 -0.6577 0.054 Uiso 1 1 calc R
H27B H 0.5693 0.0159 -0.6598 0.054 Uiso 1 1 calc R
C28A C 0.6866(7) -0.0236(3) -0.7420(5) 0.0510(17) Uani 1 1 d .
H28A H 0.5943 -0.0456 -0.7604 0.061 Uiso 1 1 calc R
H28B H 0.6940 -0.0012 -0.7923 0.061 Uiso 1 1 calc R
C29A C 0.6349(7) -0.1666(3) -0.7785(5) 0.0517(18) Uani 1 1 d .
H29A H 0.6270 -0.1423 -0.7309 0.062 Uiso 1 1 calc R
H29B H 0.6918 -0.1971 -0.7510 0.062 Uiso 1 1 calc R
C30A C 0.4760(7) -0.1810(3) -0.8322(5) 0.0521(18) Uani 1 1 d .
H30A H 0.4426 -0.2140 -0.8121 0.063 Uiso 1 1 calc R
H30B H 0.3990 -0.1547 -0.8272 0.063 Uiso 1 1 calc R
C31A C 0.4959(7) -0.1847(3) -0.9258(5) 0.0448(16) Uani 1 1 d .
H31A H 0.3972 -0.1781 -0.9694 0.054 Uiso 1 1 calc R
H31B H 0.5349 -0.2186 -0.9376 0.054 Uiso 1 1 calc R
C32A C 0.6133(7) -0.1437(3) -0.9296(4) 0.0436(15) Uani 1 1 d .
H32A H 0.6728 -0.1520 -0.9745 0.052 Uiso 1 1 calc R
H32B H 0.5625 -0.1103 -0.9442 0.052 Uiso 1 1 calc R
Ca1B Ca 1.98777(12) -0.34748(4) -0.31727(8) 0.0300(3) Uani 1 1 d .
Se1B Se 1.89055(6) -0.42728(2) -0.45663(4) 0.03100(14) Uani 1 1 d .
Se2B Se 2.07546(6) -0.30670(2) -0.47680(4) 0.03345(14) Uani 1 1 d .
Se3B Se 2.10062(7) -0.26160(2) -0.19343(4) 0.03729(15) Uani 1 1 d .
Se4B Se 2.28084(7) -0.38509(2) -0.19639(5) 0.03787(15) Uani 1 1 d .
P1B P 1.98815(15) -0.37733(5) -0.53994(10) 0.0270(3) Uani 1 1 d .
P2B P 2.26839(16) -0.31549(5) -0.12398(11) 0.0294(3) Uani 1 1 d .
O1B O 1.8502(4) -0.39666(14) -0.2371(3) 0.0359(10) Uani 1 1 d .
O3B O 1.7522(4) -0.30389(16) -0.3476(3) 0.0403(10) Uani 1 1 d .
C1B C 1.8461(6) -0.3629(2) -0.6427(4) 0.0299(13) Uani 1 1 d .
C2B C 1.8765(7) -0.3252(2) -0.6989(5) 0.0420(16) Uani 1 1 d .
H2BA H 1.9724 -0.3076 -0.6842 0.050 Uiso 1 1 calc R
C3B C 1.7700(8) -0.3127(3) -0.7755(5) 0.0505(18) Uani 1 1 d .
H3BA H 1.7925 -0.2870 -0.8137 0.061 Uiso 1 1 calc R
C4B C 1.6271(8) -0.3385(3) -0.7971(5) 0.0508(19) Uani 1 1 d .
H4BA H 1.5523 -0.3298 -0.8495 0.061 Uiso 1 1 calc R
C5B C 1.5970(7) -0.3754(3) -0.7433(5) 0.0480(18) Uani 1 1 d .
H5BA H 1.5007 -0.3928 -0.7585 0.058 Uiso 1 1 calc R
C6B C 1.7048(7) -0.3888(3) -0.6654(5) 0.0438(16) Uani 1 1 d .
H6BA H 1.6825 -0.4152 -0.6284 0.053 Uiso 1 1 calc R
C7B C 2.1422(6) -0.4115(2) -0.5754(4) 0.0319(13) Uani 1 1 d .
C8B C 2.2938(6) -0.4047(2) -0.5311(5) 0.0420(16) Uani 1 1 d .
H8BA H 2.3190 -0.3797 -0.4858 0.050 Uiso 1 1 calc R
C9B C 2.4109(7) -0.4341(3) -0.5521(5) 0.0498(18) Uani 1 1 d .
H9BA H 2.5154 -0.4290 -0.5215 0.060 Uiso 1 1 calc R
C10B C 2.3743(7) -0.4701(3) -0.6170(5) 0.0522(19) Uani 1 1 d .
H10B H 2.4534 -0.4902 -0.6319 0.063 Uiso 1 1 calc R
C11B C 2.2213(7) -0.4775(3) -0.6612(5) 0.0463(17) Uani 1 1 d .
H11B H 2.1959 -0.5030 -0.7057 0.056 Uiso 1 1 calc R
C12B C 2.1070(7) -0.4484(2) -0.6409(4) 0.0378(15) Uani 1 1 d .
H12B H 2.0027 -0.4535 -0.6719 0.045 Uiso 1 1 calc R
C13B C 2.2281(6) -0.3290(2) -0.0163(4) 0.0334(14) Uani 1 1 d .
C14B C 2.2280(7) -0.3783(3) 0.0160(5) 0.0433(16) Uani 1 1 d .
H14B H 2.2481 -0.4060 -0.0190 0.052 Uiso 1 1 calc R
C15B C 2.1984(9) -0.3875(3) 0.0995(6) 0.063(2) Uani 1 1 d .
H15B H 2.1961 -0.4213 0.1210 0.076 Uiso 1 1 calc R
C16B C 2.1726(8) -0.3464(4) 0.1504(6) 0.063(2) Uani 1 1 d .
H16B H 2.1550 -0.3524 0.2078 0.076 Uiso 1 1 calc R
C17B C 2.1718(7) -0.2977(3) 0.1205(5) 0.0519(18) Uani 1 1 d .
H17B H 2.1526 -0.2702 0.1563 0.062 Uiso 1 1 calc R
C18B C 2.1999(7) -0.2886(3) 0.0353(4) 0.0406(16) Uani 1 1 d .
H18B H 2.1994 -0.2548 0.0136 0.049 Uiso 1 1 calc R
C19B C 2.4601(6) -0.2869(2) -0.0955(4) 0.0319(13) Uani 1 1 d .
C20B C 2.5785(6) -0.3134(2) -0.0383(4) 0.0374(14) Uani 1 1 d .
H20B H 2.5574 -0.3449 -0.0134 0.045 Uiso 1 1 calc R
C21B C 2.7269(7) -0.2938(3) -0.0180(5) 0.0493(18) Uani 1 1 d .
H21B H 2.8072 -0.3114 0.0219 0.059 Uiso 1 1 calc R
C22B C 2.7584(7) -0.2488(3) -0.0555(5) 0.053(2) Uani 1 1 d .
H22B H 2.8613 -0.2362 -0.0424 0.064 Uiso 1 1 calc R
C23B C 2.6461(8) -0.2222(3) -0.1106(5) 0.0541(19) Uani 1 1 d .
H23B H 2.6698 -0.1909 -0.1349 0.065 Uiso 1 1 calc R
C24B C 2.4928(7) -0.2411(2) -0.1321(4) 0.0407(15) Uani 1 1 d .
H24B H 2.4132 -0.2227 -0.1711 0.049 Uiso 1 1 calc R
C25B C 1.8034(8) -0.3768(3) -0.1601(5) 0.0512(18) Uani 1 1 d .
H25C H 1.7038 -0.3585 -0.1783 0.061 Uiso 1 1 calc R
H25D H 1.8822 -0.3530 -0.1268 0.061 Uiso 1 1 calc R
C26B C 1.7875(9) -0.4214(3) -0.1047(5) 0.0499(17) Uani 1 1 d .
H26C H 1.7126 -0.4148 -0.0677 0.060 Uiso 1 1 calc R
H26D H 1.8882 -0.4312 -0.0658 0.060 Uiso 1 1 calc R
C27B C 1.7278(9) -0.4624(2) -0.1750(5) 0.0489(18) Uani 1 1 d .
H27C H 1.7520 -0.4970 -0.1505 0.059 Uiso 1 1 calc R
H27D H 1.6149 -0.4593 -0.1991 0.059 Uiso 1 1 calc R
C28B C 1.8162(8) -0.4503(2) -0.2453(5) 0.0499(17) Uani 1 1 d .
H28C H 1.9128 -0.4704 -0.2352 0.060 Uiso 1 1 calc R
H28D H 1.7528 -0.4582 -0.3053 0.060 Uiso 1 1 calc R
C29B C 1.7306(6) -0.2505(2) -0.3310(5) 0.0428(16) Uani 1 1 d .
H29C H 1.7846 -0.2291 -0.3669 0.051 Uiso 1 1 calc R
H29D H 1.7719 -0.2424 -0.2674 0.051 Uiso 1 1 calc R
C30B C 1.5574(7) -0.2410(2) -0.3574(5) 0.0472(17) Uani 1 1 d .
H30C H 1.5250 -0.2163 -0.3170 0.057 Uiso 1 1 calc R
H30D H 1.5249 -0.2285 -0.4193 0.057 Uiso 1 1 calc R
C31B C 1.4927(7) -0.2932(3) -0.3480(5) 0.0519(19) Uani 1 1 d .
H31C H 1.3862 -0.2968 -0.3849 0.062 Uiso 1 1 calc R
H31D H 1.4932 -0.3010 -0.2854 0.062 Uiso 1 1 calc R
C32B C 1.6063(7) -0.3273(2) -0.3823(5) 0.0487(18) Uani 1 1 d .
H32C H 1.6044 -0.3625 -0.3600 0.058 Uiso 1 1 calc R
H32D H 1.5817 -0.3279 -0.4481 0.058 Uiso 1 1 calc R

loop_
_atom_site_aniso_label
_atom_site_aniso_U_11
_atom_site_aniso_U_22
_atom_site_aniso_U_33
_atom_site_aniso_U_23
_atom_site_aniso_U_13
_atom_site_aniso_U_12
Ca1A 0.0310(5) 0.0301(6) 0.0295(7) 0.0016(5) 0.0053(5) -0.0007(5)
Se1A 0.0339(3) 0.0292(3) 0.0348(4) 0.0020(3) 0.0108(3) 0.0035(2)
Se2A 0.0387(3) 0.0297(3) 0.0393(4) 0.0015(3) 0.0095(3) 0.0060(2)
Se3A 0.0527(4) 0.0289(3) 0.0490(5) 0.0076(3) -0.0028(3) -0.0091(3)
Se4A 0.0333(3) 0.0304(3) 0.0378(4) 0.0086(3) 0.0056(3) -0.0022(2)
P1A 0.0270(7) 0.0325(8) 0.0304(9) -0.0004(7) 0.0063(7) -0.0007(6)
P2A 0.0330(7) 0.0248(7) 0.0339(9) 0.0066(7) 0.0071(7) 0.0034(6)
O1A 0.037(2) 0.044(3) 0.034(3) -0.004(2) 0.002(2) 0.0120(18)
O2A 0.037(2) 0.053(3) 0.029(3) 0.000(2) 0.003(2) -0.010(2)
C1A 0.037(3) 0.035(3) 0.032(4) 0.001(3) 0.006(3) -0.008(3)
C2A 0.053(4) 0.042(4) 0.037(4) -0.005(3) 0.009(3) -0.009(3)
C3A 0.079(5) 0.049(4) 0.031(4) -0.014(3) 0.011(4) -0.014(4)
C4A 0.073(5) 0.053(5) 0.038(5) 0.001(4) -0.007(4) -0.025(4)
C5A 0.041(4) 0.078(5) 0.045(5) 0.005(4) -0.003(4) -0.008(4)
C6A 0.040(3) 0.052(4) 0.038(4) 0.011(3) 0.001(3) -0.002(3)
C7A 0.031(3) 0.032(3) 0.032(4) -0.002(3) 0.003(3) 0.000(2)
C8A 0.033(3) 0.044(4) 0.043(4) 0.006(3) 0.013(3) 0.004(3)
C9A 0.028(3) 0.051(4) 0.057(5) 0.002(3) 0.014(3) -0.006(3)
C10A 0.041(4) 0.055(4) 0.068(6) -0.002(4) 0.025(4) -0.013(3)
C11A 0.046(4) 0.062(5) 0.055(5) 0.008(4) 0.015(4) -0.012(3)
C12A 0.037(3) 0.047(4) 0.043(4) 0.002(3) 0.009(3) -0.005(3)
C13A 0.022(3) 0.032(3) 0.037(4) 0.007(3) 0.007(3) 0.005(2)
C14A 0.044(3) 0.045(4) 0.040(4) 0.009(3) 0.011(3) 0.000(3)
C15A 0.054(4) 0.071(6) 0.058(6) 0.018(4) 0.026(4) -0.002(4)
C16A 0.044(4) 0.082(6) 0.049(5) -0.006(4) 0.016(4) 0.003(4)
C17A 0.041(3) 0.055(4) 0.053(5) -0.007(4) 0.006(4) 0.007(3)
C18A 0.035(3) 0.036(3) 0.039(4) 0.001(3) 0.006(3) 0.003(3)
C19A 0.047(4) 0.046(4) 0.030(4) 0.008(3) 0.012(3) 0.014(3)
C20A 0.040(3) 0.055(4) 0.053(5) 0.021(4) 0.017(3) 0.015(3)
C21A 0.062(3) 0.125(6) 0.054(4) 0.038(4) 0.027(3) 0.049(4)
C22A 0.062(3) 0.125(6) 0.054(4) 0.038(4) 0.027(3) 0.049(4)
C23A 0.113(7) 0.077(6) 0.044(5) 0.013(4) 0.021(5) 0.061(5)
C24A 0.090(5) 0.054(4) 0.042(5) 0.001(4) 0.009(4) 0.029(4)
C25A 0.045(3) 0.035(3) 0.042(4) -0.003(3) -0.001(3) 0.006(3)
C26A 0.058(4) 0.037(4) 0.041(4) -0.003(3) 0.012(3) -0.004(3)
C27A 0.046(3) 0.047(4) 0.043(4) -0.003(3) 0.011(3) 0.007(3)
C28A 0.048(4) 0.054(4) 0.047(4) -0.007(3) 0.003(3) 0.023(3)
C29A 0.055(4) 0.062(4) 0.041(5) -0.001(3) 0.017(3) -0.017(3)
C30A 0.040(3) 0.074(5) 0.044(5) -0.006(4) 0.014(3) -0.018(3)
C31A 0.033(3) 0.057(4) 0.042(4) -0.013(3) 0.003(3) -0.007(3)
C32A 0.044(3) 0.050(4) 0.033(4) -0.002(3) 0.002(3) -0.004(3)
Ca1B 0.0296(5) 0.0290(6) 0.0302(7) -0.0033(5) 0.0047(5) -0.0014(5)
Se1B 0.0341(3) 0.0277(3) 0.0318(4) -0.0025(2) 0.0088(3) -0.0034(2)
Se2B 0.0347(3) 0.0266(3) 0.0379(4) -0.0024(3) 0.0059(3) -0.0037(2)
Se3B 0.0425(3) 0.0269(3) 0.0378(4) -0.0038(3) -0.0002(3) 0.0027(2)
Se4B 0.0397(3) 0.0296(3) 0.0400(4) -0.0085(3) 0.0005(3) 0.0044(3)
P1B 0.0260(7) 0.0266(7) 0.0277(9) -0.0021(6) 0.0052(6) -0.0001(5)
P2B 0.0303(7) 0.0280(8) 0.0285(9) -0.0029(6) 0.0042(7) -0.0039(6)
O1B 0.045(2) 0.025(2) 0.041(3) -0.0022(18) 0.017(2) -0.0040(17)
O3B 0.033(2) 0.035(2) 0.054(3) -0.008(2) 0.011(2) 0.0039(18)
C1B 0.029(3) 0.034(3) 0.025(4) -0.006(2) 0.003(3) 0.004(2)
C2B 0.037(3) 0.043(4) 0.043(4) 0.005(3) 0.004(3) 0.000(3)
C3B 0.066(4) 0.051(4) 0.034(4) 0.015(3) 0.008(3) 0.021(4)
C4B 0.047(4) 0.076(5) 0.023(4) 0.005(3) -0.005(3) 0.017(4)
C5B 0.034(3) 0.059(5) 0.041(5) -0.015(4) -0.011(3) 0.005(3)
C6B 0.042(3) 0.048(4) 0.042(4) -0.002(3) 0.010(3) 0.006(3)
C7B 0.033(3) 0.035(3) 0.031(4) 0.005(3) 0.015(3) 0.008(2)
C8B 0.031(3) 0.045(4) 0.051(5) -0.014(3) 0.012(3) 0.001(3)
C9B 0.033(3) 0.055(4) 0.062(5) -0.011(4) 0.013(3) -0.005(3)
C10B 0.041(4) 0.055(4) 0.064(5) -0.011(4) 0.020(4) 0.007(3)
C11B 0.046(4) 0.048(4) 0.045(5) -0.014(3) 0.010(3) 0.006(3)
C12B 0.033(3) 0.039(3) 0.035(4) -0.009(3) -0.006(3) 0.006(3)
C13B 0.023(3) 0.044(4) 0.031(4) 0.000(3) 0.003(3) -0.008(2)
C14B 0.047(3) 0.046(4) 0.037(4) 0.001(3) 0.010(3) -0.011(3)
C15B 0.066(5) 0.068(5) 0.052(6) 0.016(4) 0.008(4) -0.017(4)
C16B 0.052(4) 0.098(7) 0.041(5) 0.004(5) 0.015(4) -0.015(4)
C17B 0.043(4) 0.072(5) 0.040(4) -0.005(4) 0.008(3) 0.002(3)
C18B 0.042(3) 0.049(4) 0.034(4) 0.002(3) 0.015(3) -0.003(3)
C19B 0.034(3) 0.034(3) 0.027(4) -0.012(3) 0.006(3) -0.006(2)
C20B 0.033(3) 0.045(4) 0.034(4) -0.006(3) 0.007(3) -0.002(3)
C21B 0.039(3) 0.064(5) 0.048(5) -0.019(4) 0.016(3) -0.004(3)
C22B 0.040(3) 0.075(5) 0.048(5) -0.029(4) 0.015(3) -0.017(3)
C23B 0.063(4) 0.048(4) 0.057(5) -0.021(4) 0.026(4) -0.024(4)
C24B 0.050(4) 0.047(4) 0.028(4) -0.008(3) 0.014(3) -0.015(3)
C25B 0.065(4) 0.043(4) 0.052(5) -0.009(3) 0.026(4) -0.010(3)
C26B 0.066(4) 0.048(4) 0.038(4) -0.005(3) 0.016(4) -0.002(3)
C27B 0.076(5) 0.031(3) 0.041(4) -0.003(3) 0.017(4) -0.015(3)
C28B 0.070(4) 0.030(3) 0.053(5) 0.000(3) 0.021(4) -0.005(3)
C29B 0.044(3) 0.033(3) 0.052(5) -0.008(3) 0.014(3) -0.003(3)
C30B 0.044(3) 0.051(4) 0.044(5) 0.003(3) 0.005(3) 0.009(3)
C31B 0.032(3) 0.066(5) 0.055(5) -0.006(4) 0.006(3) -0.004(3)
C32B 0.033(3) 0.043(4) 0.063(5) -0.008(3) -0.004(3) -0.001(3)

loop_
_atom_type_symbol
_atom_type_description
_atom_type_scat_dispersion_real
_atom_type_scat_dispersion_imag
_atom_type_scat_source
C C 0.0033 0.0016 'International Tables Vol C Tables 4.2.6.8 and 6.1.1.4'
H H 0.0000 0.0000 'International Tables Vol C Tables 4.2.6.8 and 6.1.1.4'
O O 0.0106 0.0060 'International Tables Vol C Tables 4.2.6.8 and 6.1.1.4'
P P 0.1023 0.0942 'International Tables Vol C Tables 4.2.6.8 and 6.1.1.4'
Ca Ca 0.2262 0.3064 'International Tables Vol C Tables 4.2.6.8 and 6.1.1.4'
Se Se -0.0929 2.2259 'International Tables Vol C Tables 4.2.6.8 and 6.1.1.4'

loop_
_geom_angle_atom_site_label_1
_geom_angle_atom_site_label_2
_geom_angle_atom_site_label_3
_geom_angle
O2A Ca1A O1A 81.83(15)
O2A Ca1A Se3A 85.57(12)
O1A Ca1A Se3A 98.19(12)
O2A Ca1A Se2A 94.63(11)
O1A Ca1A Se2A 161.35(12)
Se3A Ca1A Se2A 99.79(4)
O2A Ca1A Se1A 94.09(12)
O1A Ca1A Se1A 87.04(11)
Se3A Ca1A Se1A 174.65(5)
Se2A Ca1A Se1A 74.91(4)
O2A Ca1A Se4A 158.83(12)
O1A Ca1A Se4A 92.97(11)
Se3A Ca1A Se4A 74.81(4)
Se2A Ca1A Se4A 96.47(4)
Se1A Ca1A Se4A 106.18(4)
O2A Ca1A P2A 121.73(12)
O1A Ca1A P2A 92.58(11)
Se3A Ca1A P2A 37.63(3)
Se2A Ca1A P2A 104.70(4)
Se1A Ca1A P2A 143.78(5)
Se4A Ca1A P2A 37.63(3)
O2A Ca1A P1A 96.35(12)
O1A Ca1A P1A 124.52(12)
Se3A Ca1A P1A 137.15(5)
Se2A Ca1A P1A 37.37(3)
Se1A Ca1A P1A 37.56(3)
Se4A Ca1A P1A 103.41(5)
P2A Ca1A P1A 131.17(5)
P1A Se1A Ca1A 85.32(5)
P1A Se2A Ca1A 85.60(5)
P2A Se3A Ca1A 85.39(5)
P2A Se4A Ca1A 84.32(5)
C7A P1A C1A 103.6(3)
C7A P1A Se2A 111.03(19)
C1A P1A Se2A 109.3(2)
C7A P1A Se1A 108.1(2)
C1A P1A Se1A 110.1(2)
Se2A P1A Se1A 114.12(8)
C7A P1A Ca1A 126.3(2)
C1A P1A Ca1A 130.07(19)
Se2A P1A Ca1A 57.03(4)
Se1A P1A Ca1A 57.12(5)
C19A P2A C13A 103.2(3)
C19A P2A Se3A 110.5(2)
C13A P2A Se3A 108.89(18)
C19A P2A Se4A 109.3(2)
C13A P2A Se4A 110.30(19)
Se3A P2A Se4A 114.11(8)
C19A P2A Ca1A 137.8(2)
C13A P2A Ca1A 119.05(17)
Se3A P2A Ca1A 56.98(5)
Se4A P2A Ca1A 58.05(4)
C25A O1A C28A 109.4(4)
C25A O1A Ca1A 121.8(3)
C28A O1A Ca1A 128.8(4)
C32A O2A C29A 110.6(4)
C32A O2A Ca1A 124.6(3)
C29A O2A Ca1A 124.6(4)
C6A C1A C2A 119.2(6)
C6A C1A P1A 121.6(5)
C2A C1A P1A 119.2(5)
C1A C2A C3A 120.0(7)
C1A C2A H2AA 120.0
C3A C2A H2AA 120.0
C4A C3A C2A 119.1(7)
C4A C3A H3AA 120.4
C2A C3A H3AA 120.4
C5A C4A C3A 120.8(7)
C5A C4A H4AA 119.6
C3A C4A H4AA 119.6
C4A C5A C6A 120.9(7)
C4A C5A H5AA 119.5
C6A C5A H5AA 119.5
C5A C6A C1A 119.9(7)
C5A C6A H6AA 120.1
C1A C6A H6AA 120.1
C12A C7A C8A 118.4(5)
C12A C7A P1A 120.5(4)
C8A C7A P1A 120.6(5)
C9A C8A C7A 120.2(6)
C9A C8A H8AA 119.9
C7A C8A H8AA 119.9
C8A C9A C10A 121.1(6)
C8A C9A H9AA 119.4
C10A C9A H9AA 119.4
C9A C10A C11A 119.2(6)
C9A C10A H10A 120.4
C11A C10A H10A 120.4
C10A C11A C12A 120.4(7)
C10A C11A H11A 119.8
C12A C11A H11A 119.8
C7A C12A C11A 120.7(6)
C7A C12A H12A 119.6
C11A C12A H12A 119.6
C14A C13A C18A 118.1(6)
C14A C13A P2A 119.6(5)
C18A C13A P2A 122.4(5)
C15A C14A C13A 121.0(7)
C15A C14A H14A 119.5
C13A C14A H14A 119.5
C16A C15A C14A 119.1(7)
C16A C15A H15A 120.5
C14A C15A H15A 120.5
C17A C16A C15A 120.5(8)
C17A C16A H16A 119.8
C15A C16A H16A 119.8
C16A C17A C18A 121.8(7)
C16A C17A H17A 119.1
C18A C17A H17A 119.1
C17A C18A C13A 119.5(6)
C17A C18A H18A 120.3
C13A C18A H18A 120.3
C24A C19A C20A 120.4(6)
C24A C19A P2A 122.3(6)
C20A C19A P2A 117.2(5)
C21A C20A C19A 120.4(8)
C21A C20A H20A 119.8
C19A C20A H20A 119.8
C22A C21A C20A 118.7(9)
C22A C21A H21A 120.6
C20A C21A H21A 120.6
C23A C22A C21A 122.0(8)
C23A C22A H22A 119.0
C21A C22A H22A 119.0
C22A C23A C24A 120.4(8)
C22A C23A H23A 119.8
C24A C23A H23A 119.8
C19A C24A C23A 117.9(8)
C19A C24A H24A 121.0
C23A C24A H24A 121.0
O1A C25A C26A 105.8(5)
O1A C25A H25A 110.6
C26A C25A H25A 110.6
O1A C25A H25B 110.6
C26A C25A H25B 110.6
H25A C25A H25B 108.7
C25A C26A C27A 103.2(5)
C25A C26A H26A 111.1
C27A C26A H26A 111.1
C25A C26A H26B 111.1
C27A C26A H26B 111.1
H26A C26A H26B 109.1
C26A C27A C28A 101.7(5)
C26A C27A H27A 111.4
C28A C27A H27A 111.4
C26A C27A H27B 111.4
C28A C27A H27B 111.4
H27A C27A H27B 109.3
O1A C28A C27A 105.1(5)
O1A C28A H28A 110.7
C27A C28A H28A 110.7
O1A C28A H28B 110.7
C27A C28A H28B 110.7
H28A C28A H28B 108.8
O2A C29A C30A 105.5(5)
O2A C29A H29A 110.6
C30A C29A H29A 110.6
O2A C29A H29B 110.6
C30A C29A H29B 110.6
H29A C29A H29B 108.8
C31A C30A C29A 103.9(5)
C31A C30A H30A 111.0
C29A C30A H30A 111.0
C31A C30A H30B 111.0
C29A C30A H30B 111.0
H30A C30A H30B 109.0
C30A C31A C32A 103.2(5)
C30A C31A H31A 111.1
C32A C31A H31A 111.1
C30A C31A H31B 111.1
C32A C31A H31B 111.1
H31A C31A H31B 109.1
O2A C32A C31A 104.0(5)
O2A C32A H32A 111.0
C31A C32A H32A 111.0
O2A C32A H32B 111.0
C31A C32A H32B 111.0
H32A C32A H32B 109.0
O1B Ca1B O3B 79.69(15)
O1B Ca1B Se2B 156.92(12)
O3B Ca1B Se2B 93.05(12)
O1B Ca1B Se3B 102.62(11)
O3B Ca1B Se3B 84.83(11)
Se2B Ca1B Se3B 98.46(4)
O1B Ca1B Se1B 83.96(11)
O3B Ca1B Se1B 95.96(11)
Se2B Ca1B Se1B 74.97(4)
Se3B Ca1B Se1B 173.40(5)
O1B Ca1B Se4B 88.48(11)
O3B Ca1B Se4B 153.47(12)
Se2B Ca1B Se4B 106.25(4)
Se3B Ca1B Se4B 74.63(4)
Se1B Ca1B Se4B 106.39(4)
O1B Ca1B P2B 92.12(11)
O3B Ca1B P2B 118.58(12)
Se2B Ca1B P2B 110.45(4)
Se3B Ca1B P2B 37.55(3)
Se1B Ca1B P2B 144.01(5)
Se4B Ca1B P2B 37.63(3)
O1B Ca1B P1B 121.08(11)
O3B Ca1B P1B 96.75(12)
Se2B Ca1B P1B 37.50(3)
Se3B Ca1B P1B 135.92(5)
Se1B Ca1B P1B 37.49(3)
Se4B Ca1B P1B 109.67(5)
P2B Ca1B P1B 135.99(5)
P1B Se1B Ca1B 85.10(5)
P1B Se2B Ca1B 85.91(5)
P2B Se3B Ca1B 85.03(5)
P2B Se4B Ca1B 84.39(5)
C1B P1B C7B 104.9(3)
C1B P1B Se2B 108.60(19)
C7B P1B Se2B 110.1(2)
C1B P1B Se1B 110.67(19)
C7B P1B Se1B 108.31(19)
Se2B P1B Se1B 113.94(7)
C1B P1B Ca1B 130.17(18)
C7B P1B Ca1B 125.0(2)
Se2B P1B Ca1B 56.58(4)
Se1B P1B Ca1B 57.41(4)
C13B P2B C19B 103.4(3)
C13B P2B Se3B 108.9(2)
C19B P2B Se3B 110.5(2)
C13B P2B Se4B 110.8(2)
C19B P2B Se4B 108.49(18)
Se3B P2B Se4B 114.27(8)
C13B P2B Ca1B 118.63(18)
C19B P2B Ca1B 138.0(2)
Se3B P2B Ca1B 57.43(5)
Se4B P2B Ca1B 57.97(4)
C28B O1B C25B 109.3(5)
C28B O1B Ca1B 128.5(4)
C25B O1B Ca1B 121.7(3)
C32B O3B C29B 109.8(4)
C32B O3B Ca1B 124.1(3)
C29B O3B Ca1B 126.1(3)
C2B C1B C6B 119.0(6)
C2B C1B P1B 119.9(4)
C6B C1B P1B 121.1(5)
C3B C2B C1B 121.0(6)
C3B C2B H2BA 119.5
C1B C2B H2BA 119.5
C2B C3B C4B 119.6(7)
C2B C3B H3BA 120.2
C4B C3B H3BA 120.2
C5B C4B C3B 119.9(6)
C5B C4B H4BA 120.1
C3B C4B H4BA 120.1
C4B C5B C6B 121.2(6)
C4B C5B H5BA 119.4
C6B C5B H5BA 119.4
C5B C6B C1B 119.3(6)
C5B C6B H6BA 120.3
C1B C6B H6BA 120.3
C8B C7B C12B 119.0(5)
C8B C7B P1B 120.2(5)
C12B C7B P1B 120.5(4)
C7B C8B C9B 120.8(6)
C7B C8B H8BA 119.6
C9B C8B H8BA 119.6
C10B C9B C8B 119.5(6)
C10B C9B H9BA 120.2
C8B C9B H9BA 120.2
C9B C10B C11B 119.9(6)
C9B C10B H10B 120.0
C11B C10B H10B 120.0
C12B C11B C10B 120.4(6)
C12B C11B H11B 119.8
C10B C11B H11B 119.8
C11B C12B C7B 120.4(6)
C11B C12B H12B 119.8
C7B C12B H12B 119.8
C18B C13B C14B 119.5(6)
C18B C13B P2B 118.7(5)
C14B C13B P2B 121.9(5)
C13B C14B C15B 120.7(7)
C13B C14B H14B 119.7
C15B C14B H14B 119.7
C16B C15B C14B 118.7(7)
C16B C15B H15B 120.6
C14B C15B H15B 120.6
C17B C16B C15B 121.9(8)
C17B C16B H16B 119.0
C15B C16B H16B 119.0
C16B C17B C18B 119.1(7)
C16B C17B H17B 120.4
C18B C17B H17B 120.4
C13B C18B C17B 120.1(6)
C13B C18B H18B 120.0
C17B C18B H18B 120.0
C24B C19B C20B 119.6(5)
C24B C19B P2B 122.1(5)
C20B C19B P2B 118.2(4)
C21B C20B C19B 119.8(6)
C21B C20B H20B 120.1
C19B C20B H20B 120.1
C22B C21B C20B 120.2(7)
C22B C21B H21B 119.9
C20B C21B H21B 119.9
C23B C22B C21B 121.3(6)
C23B C22B H22B 119.4
C21B C22B H22B 119.4
C22B C23B C24B 119.9(7)
C22B C23B H23B 120.0
C24B C23B H23B 120.0
C19B C24B C23B 119.3(7)
C19B C24B H24B 120.4
C23B C24B H24B 120.4
O1B C25B C26B 105.9(5)
O1B C25B H25C 110.5
C26B C25B H25C 110.5
O1B C25B H25D 110.5
C26B C25B H25D 110.5
H25C C25B H25D 108.7
C25B C26B C27B 102.1(6)
C25B C26B H26C 111.3
C27B C26B H26C 111.3
C25B C26B H26D 111.3
C27B C26B H26D 111.3
H26C C26B H26D 109.2
C28B C27B C26B 102.1(5)
C28B C27B H27C 111.4
C26B C27B H27C 111.4
C28B C27B H27D 111.4
C26B C27B H27D 111.4
H27C C27B H27D 109.2
O1B C28B C27B 105.9(5)
O1B C28B H28C 110.5
C27B C28B H28C 110.5
O1B C28B H28D 110.5
C27B C28B H28D 110.5
H28C C28B H28D 108.7
O3B C29B C30B 106.2(5)
O3B C29B H29C 110.5
C30B C29B H29C 110.5
O3B C29B H29D 110.5
C30B C29B H29D 110.5
H29C C29B H29D 108.7
C31B C30B C29B 102.2(5)
C31B C30B H30C 111.3
C29B C30B H30C 111.3
C31B C30B H30D 111.3
C29B C30B H30D 111.3
H30C C30B H30D 109.2
C30B C31B C32B 101.6(5)
C30B C31B H31C 111.5
C32B C31B H31C 111.5
C30B C31B H31D 111.5
C32B C31B H31D 111.5
H31C C31B H31D 109.3
O3B C32B C31B 103.6(5)
O3B C32B H32C 111.1
C31B C32B H32C 111.1
O3B C32B H32D 111.1
C31B C32B H32D 111.1
H32C C32B H32D 109.0

loop_
_geom_bond_atom_site_label_1
_geom_bond_atom_site_label_2
_geom_bond_distance
Ca1A O2A 2.343(4)
Ca1A O1A 2.352(4)
Ca1A Se3A 2.9583(15)
Ca1A Se2A 2.9754(15)
Ca1A Se1A 2.9795(15)
Ca1A Se4A 2.9988(16)
Se1A P1A 2.1626(16)
Se2A P1A 2.1525(17)
Se3A P2A 2.1544(17)
Se4A P2A 2.1581(16)
P1A C7A 1.820(6)
P1A C1A 1.828(7)
P2A C19A 1.819(6)
P2A C13A 1.822(6)
O1A C25A 1.443(8)
O1A C28A 1.454(7)
O2A C32A 1.446(7)
O2A C29A 1.447(8)
C1A C6A 1.378(8)
C1A C2A 1.384(9)
C2A C3A 1.392(9)
C2A H2AA 0.9500
C3A C4A 1.371(10)
C3A H3AA 0.9500
C4A C5A 1.344(11)
C4A H4AA 0.9500
C5A C6A 1.371(10)
C5A H5AA 0.9500
C6A H6AA 0.9500
C7A C12A 1.383(9)
C7A C8A 1.409(8)
C8A C9A 1.374(8)
C8A H8AA 0.9500
C9A C10A 1.377(10)
C9A H9AA 0.9500
C10A C11A 1.384(9)
C10A H10A 0.9500
C11A C12A 1.387(9)
C11A H11A 0.9500
C12A H12A 0.9500
C13A C14A 1.393(9)
C13A C18A 1.401(8)
C14A C15A 1.390(11)
C14A H14A 0.9500
C15A C16A 1.374(11)
C15A H15A 0.9500
C16A C17A 1.347(11)
C16A H16A 0.9500
C17A C18A 1.376(10)
C17A H17A 0.9500
C18A H18A 0.9500
C19A C24A 1.370(9)
C19A C20A 1.392(9)
C20A C21A 1.390(9)
C20A H20A 0.9500
C21A C22A 1.370(14)
C21A H21A 0.9500
C22A C23A 1.336(13)
C22A H22A 0.9500
C23A C24A 1.434(10)
C23A H23A 0.9500
C24A H24A 0.9500
C25A C26A 1.499(9)
C25A H25A 0.9900
C25A H25B 0.9900
C26A C27A 1.508(9)
C26A H26A 0.9900
C26A H26B 0.9900
C27A C28A 1.523(9)
C27A H27A 0.9900
C27A H27B 0.9900
C28A H28A 0.9900
C28A H28B 0.9900
C29A C30A 1.512(9)
C29A H29A 0.9900
C29A H29B 0.9900
C30A C31A 1.503(9)
C30A H30A 0.9900
C30A H30B 0.9900
C31A C32A 1.512(9)
C31A H31A 0.9900
C31A H31B 0.9900
C32A H32A 0.9900
C32A H32B 0.9900
Ca1B O1B 2.327(4)
Ca1B O3B 2.339(4)
Ca1B Se2B 2.9575(15)
Ca1B Se3B 2.9803(14)
Ca1B Se1B 2.9885(14)
Ca1B Se4B 3.0014(16)
Se1B P1B 2.1589(16)
Se2B P1B 2.1571(15)
Se3B P2B 2.1552(16)
Se4B P2B 2.1617(16)
P1B C1B 1.826(6)
P1B C7B 1.827(5)
P2B C13B 1.818(6)
P2B C19B 1.823(6)
O1B C28B 1.441(7)
O1B C25B 1.448(8)
O3B C32B 1.424(7)
O3B C29B 1.449(7)
C1B C2B 1.387(9)
C1B C6B 1.401(8)
C2B C3B 1.374(9)
C2B H2BA 0.9500
C3B C4B 1.410(10)
C3B H3BA 0.9500
C4B C5B 1.347(10)
C4B H4BA 0.9500
C5B C6B 1.399(9)
C5B H5BA 0.9500
C6B H6BA 0.9500
C7B C8B 1.376(8)
C7B C12B 1.384(8)
C8B C9B 1.394(9)
C8B H8BA 0.9500
C9B C10B 1.364(10)
C9B H9BA 0.9500
C10B C11B 1.387(9)
C10B H10B 0.9500
C11B C12B 1.367(8)
C11B H11B 0.9500
C12B H12B 0.9500
C13B C18B 1.386(9)
C13B C14B 1.390(8)
C14B C15B 1.398(10)
C14B H14B 0.9500
C15B C16B 1.388(12)
C15B H15B 0.9500
C16B C17B 1.358(12)
C16B H16B 0.9500
C17B C18B 1.419(10)
C17B H17B 0.9500
C18B H18B 0.9500
C19B C24B 1.389(9)
C19B C20B 1.395(8)
C20B C21B 1.384(8)
C20B H20B 0.9500
C21B C22B 1.375(10)
C21B H21B 0.9500
C22B C23B 1.347(10)
C22B H22B 0.9500
C23B C24B 1.417(9)
C23B H23B 0.9500
C24B H24B 0.9500
C25B C26B 1.479(10)
C25B H25C 0.9900
C25B H25D 0.9900
C26B C27B 1.534(10)
C26B H26C 0.9900
C26B H26D 0.9900
C27B C28B 1.517(9)
C27B H27C 0.9900
C27B H27D 0.9900
C28B H28C 0.9900
C28B H28D 0.9900
C29B C30B 1.521(8)
C29B H29C 0.9900
C29B H29D 0.9900
C30B C31B 1.509(9)
C30B H30C 0.9900
C30B H30D 0.9900
C31B C32B 1.534(9)
C31B H31C 0.9900
C31B H31D 0.9900
C32B H32C 0.9900
C32B H32D 0.9900
